data_4504845
loop_
_publ_author_name
'Golovanov, Denis G.'
'Lyssenko, Konstantin A.'
'Antipin, Mikhail Yu.'
'Vygodskii, Yakov S.'
'Lozinskaya, Elena I.'
'Shaplov, Alexander S.'

_publ_section_title
;
 Cocrystal of an Ionic Liquid with Organic Molecules as a Mimic of Ionic
 Liquid Solution
;
_journal_issue 1
_journal_name_full 'Crystal Growth &amp; Design'
_journal_page_first 337
_journal_paper_doi 10.1021/cg030086i
_journal_volume 5
_journal_year 2005
_chemical_formula_moiety 'C14 H23 Br N4'
_chemical_formula_sum 'C14 H23 Br N4'
_chemical_formula_weight 327.27
_chemical_melting_point 83.25
_chemical_name_systematic
; 
'cocrystal of 1-methyl-3-n-butyl imidazolium bromide with paraphenilendiamine
;
_space_group_IT_number 9
_symmetry_cell_setting monoclinic
_symmetry_space_group_name_Hall 'C -2yc'
_symmetry_space_group_name_H-M 'C 1 c 1'
_atom_sites_solution_hydrogens difmap
_atom_sites_solution_primary direct
_atom_sites_solution_secondary difmap
_audit_creation_method SHELXL-97
_cell_angle_alpha 90.00
_cell_angle_beta 94.62(2)
_cell_angle_gamma 90.00
_cell_formula_units_Z 4
_cell_length_a 8.956(3)
_cell_length_b 15.313(5)
_cell_length_c 11.660(4)
_cell_measurement_reflns_used 825
_cell_measurement_temperature 293(2)
_cell_measurement_theta_max 54
_cell_measurement_theta_min 4
_cell_volume 1593.9(9)
_computing_cell_refinement 'SAINTPlus (Bruker, 1998a)'
_computing_data_collection 'SMART (Bruker, 1998b)'
_computing_data_reduction 'SAINTPlus (Bruker, 1998a)'
_computing_molecular_graphics 'SHELXTL ver. 5.1 (Sheldrick, 1998b)'
_computing_publication_material 'SHELXTL ver. 5.1 (Sheldrick, 1998b)'
_computing_structure_refinement 'SHELXTL ver. 5.1 (Sheldrick, 1998b)'
_computing_structure_solution 'SHELXTL ver. 5.1 (Sheldrick, 1998b)'
_diffrn_ambient_temperature 110(2)
_diffrn_measured_fraction_theta_full 0.982
_diffrn_measured_fraction_theta_max 0.982
_diffrn_measurement_device_type 'Bruker SMART 1000 CCD area detector'
_diffrn_measurement_method 'phi and omega scans'
_diffrn_radiation_monochromator graphite
_diffrn_radiation_source 'fine-focus sealed tube'
_diffrn_radiation_type MoK\a
_diffrn_radiation_wavelength 0.71073
_diffrn_reflns_av_R_equivalents 0.0384
_diffrn_reflns_av_sigmaI/netI 0.0874
_diffrn_reflns_limit_h_max 11
_diffrn_reflns_limit_h_min -11
_diffrn_reflns_limit_k_max 15
_diffrn_reflns_limit_k_min -19
_diffrn_reflns_limit_l_max 14
_diffrn_reflns_limit_l_min -14
_diffrn_reflns_number 4901
_diffrn_reflns_theta_full 27.00
_diffrn_reflns_theta_max 27.00
_diffrn_reflns_theta_min 2.64
_exptl_absorpt_coefficient_mu 2.573
_exptl_absorpt_correction_T_max 0.5682
_exptl_absorpt_correction_T_min 0.4671
_exptl_absorpt_correction_type multi-scan
_exptl_absorpt_process_details 'SADABS (Sheldrick, 1998a)'
_exptl_crystal_colour grey
_exptl_crystal_density_diffrn 1.364
_exptl_crystal_density_method 'not measured'
_exptl_crystal_description prism
_exptl_crystal_F_000 680
_exptl_crystal_size_max 0.30
_exptl_crystal_size_mid 0.25
_exptl_crystal_size_min 0.22
_refine_diff_density_max 0.582
_refine_diff_density_min -0.356
_refine_diff_density_rms 0.091
_refine_ls_abs_structure_details 'Flack H D (1983), Acta Cryst. A39, 876-881'
_refine_ls_abs_structure_Flack 0.035(14)
_refine_ls_extinction_method none
_refine_ls_goodness_of_fit_ref 1.028
_refine_ls_hydrogen_treatment mixed
_refine_ls_matrix_type full
_refine_ls_number_parameters 179
_refine_ls_number_reflns 3300
_refine_ls_number_restraints 2
_refine_ls_restrained_S_all 1.028
_refine_ls_R_factor_all 0.0671
_refine_ls_R_factor_gt 0.0487
_refine_ls_shift/su_max 0.000
_refine_ls_shift/su_mean 0.000
_refine_ls_structure_factor_coef Fsqd
_refine_ls_weighting_details 'calc w=1/[\s^2^(Fo^2^)+(0.0400P)^2^] where P=(Fo^2^+2Fc^2^)/3'
_refine_ls_weighting_scheme calc
_refine_ls_wR_factor_gt 0.0959
_refine_ls_wR_factor_ref 0.1000
_reflns_number_gt 2506
_reflns_number_total 3300
_reflns_threshold_expression >2/s(I)
_cod_data_source_file cg030086i_s2.cif
_cod_data_source_block cocrystal
_cod_depositor_comments
;
The following automatic conversions were performed:

'_symmetry_cell_setting' value 'Monoclinic' changed to 'monoclinic'
according to /home/saulius/struct/CIF-dictionaries/cif_core.dic
dictionary named 'cif_core.dic' version 2.4.1 from 2010-06-29.

Automatic conversion script
Id: cif_fix_values 1715 2011-07-08 13:25:40Z adriana 
;
_cod_original_cell_volume 1594.0(9)
_cod_original_sg_symbol_H-M Cc
_cod_database_code 4504845

loop_
_symmetry_equiv_pos_as_xyz
'x, y, z'
'x, -y, z+1/2'
'x+1/2, y+1/2, z'
'x+1/2, -y+1/2, z+1/2'

loop_
_atom_site_label
_atom_site_type_symbol
_atom_site_fract_x
_atom_site_fract_y
_atom_site_fract_z
_atom_site_U_iso_or_equiv
_atom_site_adp_type
_atom_site_occupancy
_atom_site_symmetry_multiplicity
_atom_site_calc_flag
_atom_site_refinement_flags
Br1 Br -0.39205(5) -0.04647(3) -0.93751(5) 0.03085(15) Uani 1 1 d .
N1 N -0.5895(5) -0.2751(3) -1.1933(4) 0.0329(11) Uani 1 1 d .
C2 C -0.5605(6) -0.2352(4) -1.0917(5) 0.0334(14) Uani 1 1 d .
H2A H -0.5028 -0.1850 -1.0804 0.040 Uiso 1 1 calc R
C4 C -0.7003(6) -0.3490(4) -1.0633(6) 0.0392(15) Uani 1 1 d .
H4A H -0.7550 -0.3909 -1.0270 0.047 Uiso 1 1 calc R
C5 C -0.6789(6) -0.3460(4) -1.1757(5) 0.0346(14) Uani 1 1 d .
H5A H -0.7176 -0.3849 -1.2317 0.042 Uiso 1 1 calc R
C7 C -0.6515(8) -0.2314(5) -1.3958(7) 0.043(2) Uani 1 1 d .
H7A H -0.7244 -0.1916 -1.3675 0.051 Uiso 1 1 calc R
H7B H -0.7025 -0.2855 -1.4176 0.051 Uiso 1 1 calc R
N3 N -0.6246(6) -0.2768(4) -1.0102(6) 0.0324(15) Uani 1 1 d .
N2' N -0.0943(4) -0.5400(3) -1.2105(4) 0.0292(10) Uani 1 1 d .
H2NB H -0.0683 -0.5010 -1.2690 0.000(10) Uiso 1 1 d R
H2NA H -0.0479 -0.5259 -1.1367 0.13(4) Uiso 1 1 d R
C5' C -0.2515(5) -0.5438(3) -1.2076(4) 0.0227(11) Uani 1 1 d .
N1' N -0.7188(5) -0.5777(3) -1.2031(4) 0.0319(11) Uani 1 1 d .
H1NB H -0.7638 -0.5313 -1.2475 0.005(11) Uiso 1 1 d R
H1NA H -0.7690 -0.5737 -1.1345 0.049(19) Uiso 1 1 d R
C8' C -0.3467(6) -0.5282(3) -1.3051(5) 0.0287(13) Uani 1 1 d .
H8'A H -0.3065 -0.5116 -1.3729 0.034 Uiso 1 1 calc R
C9' C -0.4690(6) -0.5783(4) -1.1051(5) 0.0304(13) Uani 1 1 d .
H9'A H -0.5087 -0.5970 -1.0380 0.036 Uiso 1 1 calc R
C8 C -0.5869(8) -0.1917(4) -1.5004(5) 0.0425(16) Uani 1 1 d .
H8A H -0.5445 -0.1351 -1.4794 0.051 Uiso 1 1 calc R
H8B H -0.5061 -0.2287 -1.5226 0.051 Uiso 1 1 calc R
C14' C -0.5008(6) -0.5370(3) -1.3036(5) 0.0279(12) Uani 1 1 d .
H14A H -0.5624 -0.5263 -1.3702 0.034 Uiso 1 1 calc R
C17' C -0.3148(6) -0.5671(4) -1.1073(5) 0.0300(13) Uani 1 1 d .
H17A H -0.2531 -0.5753 -1.0402 0.036 Uiso 1 1 calc R
C19' C -0.5637(5) -0.5615(3) -1.2038(5) 0.0249(12) Uani 1 1 d .
C9 C -0.6989(8) -0.1805(4) -1.6024(6) 0.059(2) Uani 1 1 d .
H9A H -0.6529 -0.1501 -1.6623 0.088 Uiso 1 1 calc R
H9B H -0.7829 -0.1475 -1.5800 0.088 Uiso 1 1 calc R
H9C H -0.7324 -0.2368 -1.6300 0.088 Uiso 1 1 calc R
C6 C -0.5296(6) -0.2492(4) -1.3016(5) 0.0408(16) Uani 1 1 d .
H6A H -0.4653 -0.2954 -1.3264 0.049 Uiso 1 1 calc R
H6B H -0.4689 -0.1971 -1.2887 0.049 Uiso 1 1 calc R
C10 C -0.6215(7) -0.2527(5) -0.8921(6) 0.0479(17) Uani 1 1 d .
H10A H -0.5236 -0.2637 -0.8553 0.072 Uiso 1 1 calc R
H10B H -0.6942 -0.2864 -0.8552 0.072 Uiso 1 1 calc R
H10C H -0.6446 -0.1917 -0.8863 0.072 Uiso 1 1 calc R

loop_
_atom_site_aniso_label
_atom_site_aniso_U_11
_atom_site_aniso_U_22
_atom_site_aniso_U_33
_atom_site_aniso_U_23
_atom_site_aniso_U_13
_atom_site_aniso_U_12
Br1 0.0307(2) 0.0318(3) 0.0295(3) -0.0007(5) -0.00091(16) -0.0004(4)
N1 0.031(3) 0.030(3) 0.038(3) -0.002(2) 0.004(2) -0.0059(19)
C2 0.034(3) 0.029(3) 0.038(4) -0.009(3) 0.009(3) -0.002(3)
C4 0.036(3) 0.029(4) 0.052(4) -0.002(3) 0.003(3) -0.002(3)
C5 0.037(3) 0.017(3) 0.049(4) -0.010(3) 0.002(3) -0.008(2)
C7 0.033(4) 0.035(5) 0.060(6) -0.004(4) 0.002(4) -0.006(3)
N3 0.035(3) 0.024(3) 0.039(3) 0.006(3) 0.008(3) -0.003(2)
N2' 0.023(2) 0.036(3) 0.029(3) 0.009(2) 0.0034(18) 0.004(2)
C5' 0.022(2) 0.023(3) 0.023(3) -0.003(3) 0.0008(19) 0.000(2)
N1' 0.028(2) 0.029(3) 0.040(3) 0.004(2) 0.009(2) 0.002(2)
C8' 0.030(3) 0.036(4) 0.021(3) 0.006(3) 0.005(2) 0.003(2)
C9' 0.032(3) 0.037(3) 0.023(3) -0.002(3) 0.007(2) 0.000(2)
C8 0.065(4) 0.027(4) 0.037(4) -0.012(3) 0.015(3) -0.016(3)
C14' 0.027(3) 0.031(3) 0.026(3) -0.003(3) -0.001(2) 0.000(2)
C17' 0.031(3) 0.035(4) 0.023(3) -0.005(3) -0.005(2) 0.004(2)
C19' 0.023(2) 0.026(3) 0.026(3) -0.002(2) 0.000(2) 0.005(2)
C9 0.087(5) 0.040(4) 0.048(4) -0.002(4) -0.005(4) -0.020(4)
C6 0.043(4) 0.033(4) 0.048(4) -0.012(3) 0.013(3) -0.012(3)
C10 0.058(4) 0.046(4) 0.040(4) 0.002(4) 0.007(3) 0.000(3)

loop_
_atom_type_symbol
_atom_type_description
_atom_type_scat_dispersion_real
_atom_type_scat_dispersion_imag
_atom_type_scat_source
C C 0.0033 0.0016 'International Tables Vol C Tables 4.2.6.8 and 6.1.1.4'
H H 0.0000 0.0000 'International Tables Vol C Tables 4.2.6.8 and 6.1.1.4'
N N 0.0061 0.0033 'International Tables Vol C Tables 4.2.6.8 and 6.1.1.4'
Br Br -0.2901 2.4595 'International Tables Vol C Tables 4.2.6.8 and 6.1.1.4'

loop_
_geom_angle_atom_site_label_1
_geom_angle_atom_site_label_2
_geom_angle_atom_site_label_3
_geom_angle
C2 N1 C5 107.6(5)
C2 N1 C6 125.5(5)
C5 N1 C6 126.9(5)
N3 C2 N1 110.7(5)
C5 C4 N3 107.5(6)
C4 C5 N1 107.7(5)
C6 C7 C8 110.9(6)
C2 N3 C4 106.5(6)
C2 N3 C10 126.7(6)
C4 N3 C10 126.8(6)
C17' C5' C8' 118.1(4)
C17' C5' N2' 120.4(4)
C8' C5' N2' 121.4(4)
C5' C8' C14' 121.3(5)
C17' C9' C19' 119.9(5)
C9 C8 C7 114.1(6)
C19' C14' C8' 120.6(5)
C5' C17' C9' 121.4(5)
C14' C19' C9' 118.8(5)
C14' C19' N1' 121.3(5)
C9' C19' N1' 119.7(5)
N1 C6 C7 112.5(5)

loop_
_geom_bond_atom_site_label_1
_geom_bond_atom_site_label_2
_geom_bond_distance
N1 C2 1.340(7)
N1 C5 1.374(7)
N1 C6 1.466(7)
C2 N3 1.314(8)
C4 C5 1.340(8)
C4 N3 1.413(8)
C7 C6 1.510(9)
C7 C8 1.518(9)
N3 C10 1.423(8)
N2' C5' 1.412(6)
C5' C17' 1.386(7)
C5' C8' 1.386(7)
N1' C19' 1.412(6)
C8' C14' 1.388(7)
C9' C17' 1.394(7)
C9' C19' 1.398(7)
C8 C9 1.502(9)
C14' C19' 1.385(7)

loop_
_geom_torsion_atom_site_label_1
_geom_torsion_atom_site_label_2
_geom_torsion_atom_site_label_3
_geom_torsion_atom_site_label_4
_geom_torsion
C5 N1 C2 N3 0.7(7)
C6 N1 C2 N3 -176.7(5)
N3 C4 C5 N1 1.3(6)
C2 N1 C5 C4 -1.2(6)
C6 N1 C5 C4 176.1(5)
N1 C2 N3 C4 0.1(7)
N1 C2 N3 C10 -178.5(6)
C5 C4 N3 C2 -0.9(7)
C5 C4 N3 C10 177.7(6)
C17' C5' C8' C14' -1.1(8)
N2' C5' C8' C14' 176.2(5)
C6 C7 C8 C9 174.1(6)
C5' C8' C14' C19' 0.1(8)
C8' C5' C17' C9' 2.8(8)
N2' C5' C17' C9' -174.6(5)
C19' C9' C17' C5' -3.5(8)
C8' C14' C19' C9' -0.8(8)
C8' C14' C19' N1' -174.7(5)
C17' C9' C19' C14' 2.4(8)
C17' C9' C19' N1' 176.4(5)
C2 N1 C6 C7 -123.6(6)
C5 N1 C6 C7 59.6(8)
C8 C7 C6 N1 171.4(5)
